data_4076438
loop_
_publ_author_name
'E Stieber, S Chantal'
'Milsmann, Carsten'
'Hoyt, Jordan M.'
'Turner, Zo\"e R'
'Finkelstein, Kenneth D.'
'Wieghardt, Karl'
'Debeer, Serena'
'Chirik, Paul J.'

_publ_section_title
;
 Bis(imino)pyridine Iron Dinitrogen Compounds Revisited: Differences in
 Electronic Structure Between Four- and Five-Coordinate Derivatives.
;
_journal_issue 6
_journal_name_full Organometallics
_journal_page_first 2275
_journal_page_last 2285
_journal_paper_doi 10.1021/om201212m
_journal_volume 31
_journal_year 2012
_chemical_formula_moiety 'C37 H51 Fe N7'
_chemical_formula_sum 'C37 H51 Fe N7'
_chemical_formula_weight 649.70
_chemical_name_systematic
;
 ?
;
_space_group_IT_number 2
_symmetry_cell_setting triclinic
_symmetry_space_group_name_Hall '-P 1'
_symmetry_space_group_name_H-M 'P -1'
_atom_sites_solution_hydrogens geom
_atom_sites_solution_primary direct
_atom_sites_solution_secondary difmap
_audit_creation_method SHELXL-97
_cell_angle_alpha 99.7520(10)
_cell_angle_beta 94.9880(10)
_cell_angle_gamma 100.8610(10)
_cell_formula_units_Z 4
_cell_length_a 12.44830(10)
_cell_length_b 13.06560(10)
_cell_length_c 24.0716(3)
_cell_measurement_reflns_used 9986
_cell_measurement_temperature 100(2)
_cell_measurement_theta_max 65.61
_cell_measurement_theta_min 3.64
_cell_volume 3760.74(7)
_computing_cell_refinement 'BRUKER, APEX II SOFTWARE SUITE'
_computing_data_collection 'BRUKER, APEX II SOFTWARE SUITE'
_computing_data_reduction 'BRUKER, APEX II SOFTWARE SUITE'
_computing_molecular_graphics 'Ortep-3 for Windows (Farrugia, 1997)'
_computing_structure_refinement 'SHELXL-97 (Sheldrick, 2008)'
_computing_structure_solution 'SIR-92 (Giacovazzo, 1994)'
_diffrn_ambient_temperature 100(2)
_diffrn_detector_area_resol_mean 0
_diffrn_measured_fraction_theta_full 'acta 50'
_diffrn_measured_fraction_theta_max 0.942
_diffrn_measurement_device_type 'Bruker APEX-II CCD'
_diffrn_measurement_method 'phi and omega scans'
_diffrn_radiation_monochromator graphite
_diffrn_radiation_source 'fine-focus sealed tube'
_diffrn_radiation_type CuK\a
_diffrn_radiation_wavelength 1.54178
_diffrn_reflns_av_R_equivalents 0.0326
_diffrn_reflns_av_sigmaI/netI 0.0325
_diffrn_reflns_limit_h_max 14
_diffrn_reflns_limit_h_min -14
_diffrn_reflns_limit_k_max 14
_diffrn_reflns_limit_k_min -15
_diffrn_reflns_limit_l_max 28
_diffrn_reflns_limit_l_min -28
_diffrn_reflns_number 39567
_diffrn_reflns_theta_full 'acta 50'
_diffrn_reflns_theta_max 66.30
_diffrn_reflns_theta_min 3.51
_exptl_absorpt_coefficient_mu 3.464
_exptl_absorpt_correction_T_max 0.7233
_exptl_absorpt_correction_T_min 0.5904
_exptl_absorpt_correction_type multi-scan
_exptl_absorpt_process_details sadabs
_exptl_crystal_colour green
_exptl_crystal_density_diffrn 1.147
_exptl_crystal_density_method 'not measured'
_exptl_crystal_description shard
_exptl_crystal_F_000 1392
_exptl_crystal_size_max 0.17
_exptl_crystal_size_mid 0.10
_exptl_crystal_size_min 0.10
_platon_squeeze_details
;
The unit cell contains half of a molecule of disorded diethyl ether. This has been treated with the PLATON-SQUEEZE routine accordingly.
;
_refine_diff_density_max 0.525
_refine_diff_density_min -0.417
_refine_diff_density_rms 0.041
_refine_ls_extinction_method none
_refine_ls_goodness_of_fit_ref 0.520
_refine_ls_hydrogen_treatment constr
_refine_ls_matrix_type full
_refine_ls_number_parameters 837
_refine_ls_number_reflns 12442
_refine_ls_number_restraints 0
_refine_ls_restrained_S_all 0.520
_refine_ls_R_factor_all 0.0417
_refine_ls_R_factor_gt 0.0358
_refine_ls_shift/su_max 0.002
_refine_ls_shift/su_mean 0.000
_refine_ls_structure_factor_coef Fsqd
_refine_ls_weighting_details 'calc w=1/[\s^2^(Fo^2^)+(0.1494P)^2^+6.7159P] where P=(Fo^2^+2Fc^2^)/3'
_refine_ls_weighting_scheme calc
_refine_ls_wR_factor_gt 0.1058
_refine_ls_wR_factor_ref 0.1143
_reflns_number_gt 10934
_reflns_number_total 12442
_reflns_threshold_expression >2\s(I)
_cod_data_source_file om201212m_si_002.cif
_cod_data_source_block jmd23
_cod_depositor_comments 'Adding full bibliography for 4076435--4076439.cif.'
_cod_original_cell_volume 3760.74(6)
_cod_original_sg_symbol_H-M p-1
_cod_database_code 4076438

loop_
_symmetry_equiv_pos_as_xyz
'x, y, z'
'-x, -y, -z'

loop_
_atom_site_label
_atom_site_type_symbol
_atom_site_fract_x
_atom_site_fract_y
_atom_site_fract_z
_atom_site_U_iso_or_equiv
_atom_site_adp_type
_atom_site_occupancy
_atom_site_symmetry_multiplicity
_atom_site_calc_flag
_atom_site_refinement_flags
C1 C 0.53247(16) 0.71085(16) 0.73282(9) 0.0301(4) Uani 1 1 d .
H1A H 0.5351 0.6901 0.6920 0.045 Uiso 1 1 calc R
H1B H 0.5353 0.7873 0.7423 0.045 Uiso 1 1 calc R
H1C H 0.4639 0.6722 0.7431 0.045 Uiso 1 1 calc R
C2 C 0.62879(15) 0.68484(15) 0.76501(8) 0.0228(4) Uani 1 1 d .
C3 C 0.68018(15) 0.74551(15) 0.81871(8) 0.0216(4) Uani 1 1 d .
C4 C 0.65477(15) 0.83498(15) 0.85114(8) 0.0237(4) Uani 1 1 d .
H4 H 0.5980 0.8661 0.8364 0.028 Uiso 1 1 calc R
C5 C 0.71190(15) 0.87932(15) 0.90504(8) 0.0244(4) Uani 1 1 d .
C6 C 0.79360(16) 0.83041(16) 0.92554(8) 0.0248(4) Uani 1 1 d .
H6 H 0.8321 0.8577 0.9625 0.030 Uiso 1 1 calc R
C7 C 0.81934(16) 0.74239(15) 0.89263(8) 0.0241(4) Uani 1 1 d .
C8 C 0.89910(17) 0.68231(16) 0.90582(8) 0.0278(4) Uani 1 1 d .
C9 C 0.9707(2) 0.70817(19) 0.96164(9) 0.0375(5) Uani 1 1 d .
H9A H 0.9903 0.6432 0.9708 0.056 Uiso 1 1 calc R
H9B H 0.9307 0.7389 0.9914 0.056 Uiso 1 1 calc R
H9C H 1.0379 0.7593 0.9593 0.056 Uiso 1 1 calc R
C10 C 0.62002(15) 0.52359(15) 0.69850(8) 0.0241(4) Uani 1 1 d .
C11 C 0.54365(16) 0.43592(16) 0.70776(9) 0.0306(4) Uani 1 1 d .
C12 C 0.49115(18) 0.35958(17) 0.66081(11) 0.0377(5) Uani 1 1 d .
H12 H 0.4384 0.3004 0.6662 0.045 Uiso 1 1 calc R
C13 C 0.51439(18) 0.36841(18) 0.60671(11) 0.0406(6) Uani 1 1 d .
H13 H 0.4777 0.3157 0.5752 0.049 Uiso 1 1 calc R
C14 C 0.59079(17) 0.45373(17) 0.59831(9) 0.0342(5) Uani 1 1 d .
H14 H 0.6070 0.4588 0.5609 0.041 Uiso 1 1 calc R
C15 C 0.64496(16) 0.53303(15) 0.64396(8) 0.0255(4) Uani 1 1 d .
C16 C 0.51888(18) 0.42111(18) 0.76679(10) 0.0378(5) Uani 1 1 d .
H16 H 0.5746 0.4744 0.7949 0.045 Uiso 1 1 calc R
C17 C 0.4058(2) 0.4405(2) 0.77782(11) 0.0505(6) Uani 1 1 d .
H17A H 0.4024 0.5139 0.7752 0.076 Uiso 1 1 calc R
H17B H 0.3920 0.4284 0.8159 0.076 Uiso 1 1 calc R
H17C H 0.3497 0.3917 0.7495 0.076 Uiso 1 1 calc R
C18 C 0.5294(3) 0.3105(3) 0.77650(18) 0.0809(12) Uani 1 1 d .
H18A H 0.4690 0.2573 0.7532 0.121 Uiso 1 1 calc R
H18B H 0.5260 0.3072 0.8167 0.121 Uiso 1 1 calc R
H18C H 0.6001 0.2962 0.7658 0.121 Uiso 1 1 calc R
C19 C 0.73074(16) 0.62363(16) 0.63317(8) 0.0276(4) Uani 1 1 d .
H19 H 0.7538 0.6759 0.6697 0.033 Uiso 1 1 calc R
C20 C 0.6864(2) 0.68139(18) 0.58886(9) 0.0364(5) Uani 1 1 d .
H20A H 0.6613 0.6312 0.5529 0.055 Uiso 1 1 calc R
H20B H 0.7450 0.7389 0.5831 0.055 Uiso 1 1 calc R
H20C H 0.6245 0.7111 0.6022 0.055 Uiso 1 1 calc R
C21 C 0.83267(18) 0.58227(19) 0.61533(10) 0.0356(5) Uani 1 1 d .
H21A H 0.8603 0.5464 0.6445 0.053 Uiso 1 1 calc R
H21B H 0.8901 0.6420 0.6111 0.053 Uiso 1 1 calc R
H21C H 0.8126 0.5321 0.5791 0.053 Uiso 1 1 calc R
C22 C 0.97329(19) 0.53087(17) 0.87485(8) 0.0332(5) Uani 1 1 d .
C23 C 0.9262(2) 0.43633(18) 0.89185(9) 0.0381(5) Uani 1 1 d .
C24 C 0.9971(3) 0.3699(2) 0.90455(9) 0.0469(7) Uani 1 1 d .
H24 H 0.9676 0.3050 0.9158 0.056 Uiso 1 1 calc R
C25 C 1.1083(3) 0.3959(2) 0.90123(9) 0.0523(7) Uani 1 1 d .
H25 H 1.1548 0.3502 0.9111 0.063 Uiso 1 1 calc R
C26 C 1.1525(2) 0.4885(2) 0.88354(9) 0.0470(7) Uani 1 1 d .
H26 H 1.2292 0.5051 0.8807 0.056 Uiso 1 1 calc R
C27 C 1.08603(19) 0.55809(19) 0.86980(9) 0.0381(5) Uani 1 1 d .
C28 C 0.8050(2) 0.40895(18) 0.89958(9) 0.0414(6) Uani 1 1 d .
H28 H 0.7653 0.4514 0.8772 0.050 Uiso 1 1 calc R
C29 C 0.7889(3) 0.4407(3) 0.96149(12) 0.0686(9) Uani 1 1 d .
H29A H 0.8299 0.4027 0.9847 0.103 Uiso 1 1 calc R
H29B H 0.7103 0.4225 0.9657 0.103 Uiso 1 1 calc R
H29C H 0.8159 0.5173 0.9740 0.103 Uiso 1 1 calc R
C30 C 0.7527(3) 0.2927(2) 0.87817(16) 0.0730(9) Uani 1 1 d .
H30A H 0.7887 0.2491 0.9001 0.110 Uiso 1 1 calc R
H30B H 0.7614 0.2731 0.8379 0.110 Uiso 1 1 calc R
H30C H 0.6741 0.2808 0.8827 0.110 Uiso 1 1 calc R
C31 C 1.13725(19) 0.6561(2) 0.84835(10) 0.0402(5) Uani 1 1 d .
H31 H 1.0802 0.7001 0.8452 0.048 Uiso 1 1 calc R
C32 C 1.2371(2) 0.7247(3) 0.88851(13) 0.0597(7) Uani 1 1 d .
H32A H 1.2158 0.7426 0.9266 0.090 Uiso 1 1 calc R
H32B H 1.2627 0.7901 0.8744 0.090 Uiso 1 1 calc R
H32C H 1.2965 0.6852 0.8901 0.090 Uiso 1 1 calc R
C33 C 1.1712(2) 0.6257(3) 0.78913(11) 0.0540(7) Uani 1 1 d .
H33A H 1.2299 0.5855 0.7914 0.081 Uiso 1 1 calc R
H33B H 1.1980 0.6902 0.7745 0.081 Uiso 1 1 calc R
H33C H 1.1074 0.5820 0.7636 0.081 Uiso 1 1 calc R
C34 C 0.68961(17) 0.97836(17) 0.94247(9) 0.0307(4) Uani 1 1 d .
C35 C 0.60562(19) 1.02763(18) 0.91209(10) 0.0363(5) Uani 1 1 d .
H35A H 0.5351 0.9766 0.9025 0.054 Uiso 1 1 calc R
H35B H 0.6323 1.0463 0.8772 0.054 Uiso 1 1 calc R
H35C H 0.5954 1.0917 0.9370 0.054 Uiso 1 1 calc R
C36 C 0.6462(2) 0.9489(2) 0.99646(10) 0.0496(6) Uani 1 1 d .
H36A H 0.6995 0.9171 1.0164 0.074 Uiso 1 1 calc R
H36B H 0.5757 0.8979 0.9863 0.074 Uiso 1 1 calc R
H36C H 0.6354 1.0129 1.0213 0.074 Uiso 1 1 calc R
C37 C 0.7979(2) 1.06205(19) 0.95880(12) 0.0479(6) Uani 1 1 d .
H37A H 0.7831 1.1273 0.9806 0.072 Uiso 1 1 calc R
H37B H 0.8287 1.0772 0.9243 0.072 Uiso 1 1 calc R
H37C H 0.8507 1.0348 0.9819 0.072 Uiso 1 1 calc R
N1 N 0.67488(13) 0.60198(12) 0.74753(6) 0.0224(3) Uani 1 1 d .
N2 N 0.76344(13) 0.70119(12) 0.83945(6) 0.0222(3) Uani 1 1 d .
N3 N 0.90152(14) 0.60227(13) 0.86370(7) 0.0270(4) Uani 1 1 d .
N4 N 0.91470(14) 0.66983(14) 0.75422(7) 0.0295(4) Uani 1 1 d .
N5 N 0.97294(15) 0.72406(17) 0.73473(8) 0.0392(4) Uani 1 1 d .
N6 N 0.81773(14) 0.46000(14) 0.75923(7) 0.0305(4) Uani 1 1 d .
N7 N 0.82193(19) 0.37806(16) 0.73885(9) 0.0463(5) Uani 1 1 d .
Fe1 Fe 0.80901(2) 0.59448(2) 0.793113(12) 0.02335(9) Uani 1 1 d .
C1A C 0.0691(2) 0.26318(17) 0.76896(9) 0.0359(5) Uani 1 1 d .
H1A1 H -0.0013 0.2792 0.7555 0.054 Uiso 1 1 calc R
H1A2 H 0.1238 0.3295 0.7819 0.054 Uiso 1 1 calc R
H1A3 H 0.0593 0.2251 0.8005 0.054 Uiso 1 1 calc R
C2A C 0.10830(15) 0.19549(15) 0.72153(8) 0.0235(4) Uani 1 1 d .
C3A C 0.14556(14) 0.23775(15) 0.67386(8) 0.0215(4) Uani 1 1 d .
C4A C 0.15184(15) 0.33955(15) 0.66320(8) 0.0228(4) Uani 1 1 d .
H4A H 0.1292 0.3913 0.6898 0.027 Uiso 1 1 calc R
C5A C 0.19111(15) 0.36718(15) 0.61371(8) 0.0222(4) Uani 1 1 d .
C6A C 0.22478(14) 0.28865(14) 0.57648(8) 0.0200(4) Uani 1 1 d .
H6A H 0.2509 0.3045 0.5424 0.024 Uiso 1 1 calc R
C7A C 0.22076(14) 0.18721(14) 0.58847(7) 0.0187(4) Uani 1 1 d .
C8A C 0.25952(14) 0.10002(14) 0.55888(8) 0.0198(4) Uani 1 1 d .
C9A C 0.31588(15) 0.10358(15) 0.50675(8) 0.0235(4) Uani 1 1 d .
H9A1 H 0.3882 0.0853 0.5131 0.035 Uiso 1 1 calc R
H9A2 H 0.3254 0.1752 0.4982 0.035 Uiso 1 1 calc R
H9A3 H 0.2710 0.0526 0.4747 0.035 Uiso 1 1 calc R
C10A C 0.08041(16) 0.04250(16) 0.76460(8) 0.0250(4) Uani 1 1 d .
C11A C 0.16186(17) 0.03277(19) 0.80627(9) 0.0339(5) Uani 1 1 d .
C12A C 0.12922(19) -0.0186(2) 0.85020(9) 0.0381(5) Uani 1 1 d .
H12A H 0.1836 -0.0262 0.8786 0.046 Uiso 1 1 calc R
C13A C 0.01976(19) -0.05844(19) 0.85334(9) 0.0371(5) Uani 1 1 d .
H13A H -0.0009 -0.0939 0.8833 0.045 Uiso 1 1 calc R
C14A C -0.05976(17) -0.04643(17) 0.81248(9) 0.0321(5) Uani 1 1 d .
H14A H -0.1353 -0.0730 0.8150 0.039 Uiso 1 1 calc R
C15A C -0.03141(16) 0.00375(15) 0.76773(8) 0.0264(4) Uani 1 1 d .
C16A C 0.28250(19) 0.0835(3) 0.80782(11) 0.0534(7) Uani 1 1 d .
H16A H 0.2940 0.1012 0.7697 0.064 Uiso 1 1 calc R
C17A C 0.3095(3) 0.1883(3) 0.85210(13) 0.0779(11) Uani 1 1 d .
H17D H 0.2894 0.1739 0.8889 0.117 Uiso 1 1 calc R
H17E H 0.2676 0.2385 0.8397 0.117 Uiso 1 1 calc R
H17F H 0.3885 0.2188 0.8558 0.117 Uiso 1 1 calc R
C18A C 0.3582(2) 0.0101(4) 0.82050(14) 0.0838(13) Uani 1 1 d .
H18D H 0.3547 -0.0015 0.8595 0.126 Uiso 1 1 calc R
H18E H 0.4340 0.0422 0.8161 0.126 Uiso 1 1 calc R
H18F H 0.3349 -0.0580 0.7940 0.126 Uiso 1 1 calc R
C19A C -0.12212(16) 0.01711(17) 0.72495(9) 0.0304(4) Uani 1 1 d .
H19A H -0.0871 0.0545 0.6960 0.037 Uiso 1 1 calc R
C20A C -0.19840(19) 0.0847(2) 0.75354(11) 0.0434(6) Uani 1 1 d .
H20D H -0.2385 0.0464 0.7796 0.065 Uiso 1 1 calc R
H20E H -0.2511 0.0984 0.7244 0.065 Uiso 1 1 calc R
H20F H -0.1541 0.1523 0.7748 0.065 Uiso 1 1 calc R
C21A C -0.19064(18) -0.09053(18) 0.69430(10) 0.0366(5) Uani 1 1 d .
H21D H -0.1417 -0.1350 0.6779 0.055 Uiso 1 1 calc R
H21E H -0.2429 -0.0801 0.6639 0.055 Uiso 1 1 calc R
H21F H -0.2312 -0.1255 0.7214 0.055 Uiso 1 1 calc R
C22A C 0.30005(15) -0.06891(14) 0.56551(8) 0.0204(4) Uani 1 1 d .
C23A C 0.40744(15) -0.06182(15) 0.59128(8) 0.0239(4) Uani 1 1 d .
C24A C 0.45957(16) -0.14555(15) 0.57534(9) 0.0268(4) Uani 1 1 d .
H24A H 0.5316 -0.1428 0.5930 0.032 Uiso 1 1 calc R
C25A C 0.40842(16) -0.23288(15) 0.53422(9) 0.0274(4) Uani 1 1 d .
H25A H 0.4450 -0.2896 0.5240 0.033 Uiso 1 1 calc R
C26A C 0.30356(16) -0.23691(15) 0.50804(8) 0.0255(4) Uani 1 1 d .
H26A H 0.2696 -0.2960 0.4791 0.031 Uiso 1 1 calc R
C27A C 0.24695(15) -0.15592(15) 0.52332(8) 0.0225(4) Uani 1 1 d .
C28A C 0.46837(16) 0.03405(16) 0.63552(9) 0.0293(4) Uani 1 1 d .
H28A H 0.4186 0.0857 0.6412 0.035 Uiso 1 1 calc R
C29A C 0.57361(17) 0.08972(17) 0.61526(10) 0.0344(5) Uani 1 1 d .
H29D H 0.6075 0.1541 0.6431 0.052 Uiso 1 1 calc R
H29E H 0.5550 0.1089 0.5785 0.052 Uiso 1 1 calc R
H29F H 0.6254 0.0418 0.6113 0.052 Uiso 1 1 calc R
C30A C 0.49514(18) 0.00211(19) 0.69230(9) 0.0376(5) Uani 1 1 d .
H30D H 0.4273 -0.0343 0.7043 0.056 Uiso 1 1 calc R
H30E H 0.5282 0.0657 0.7209 0.056 Uiso 1 1 calc R
H30F H 0.5472 -0.0456 0.6883 0.056 Uiso 1 1 calc R
C31A C 0.13054(16) -0.16528(15) 0.49534(8) 0.0269(4) Uani 1 1 d .
H31A H 0.1077 -0.0965 0.5079 0.032 Uiso 1 1 calc R
C32A C 0.12207(19) -0.18645(18) 0.43034(9) 0.0366(5) Uani 1 1 d .
H32D H 0.1714 -0.1290 0.4181 0.055 Uiso 1 1 calc R
H32E H 0.0460 -0.1899 0.4144 0.055 Uiso 1 1 calc R
H32F H 0.1433 -0.2540 0.4169 0.055 Uiso 1 1 calc R
C33A C 0.05178(17) -0.25251(17) 0.51557(10) 0.0352(5) Uani 1 1 d .
H33D H 0.0705 -0.3214 0.5023 0.053 Uiso 1 1 calc R
H33E H -0.0241 -0.2540 0.5002 0.053 Uiso 1 1 calc R
H33F H 0.0586 -0.2379 0.5572 0.053 Uiso 1 1 calc R
C34A C 0.19889(17) 0.48037(15) 0.60358(8) 0.0269(4) Uani 1 1 d .
C35A C 0.08997(19) 0.51654(18) 0.61189(10) 0.0359(5) Uani 1 1 d .
H35D H 0.0312 0.4719 0.5834 0.054 Uiso 1 1 calc R
H35E H 0.0980 0.5907 0.6075 0.054 Uiso 1 1 calc R
H35F H 0.0712 0.5101 0.6500 0.054 Uiso 1 1 calc R
C36A C 0.29212(18) 0.55470(16) 0.64584(10) 0.0343(5) Uani 1 1 d .
H36D H 0.2763 0.5511 0.6847 0.051 Uiso 1 1 calc R
H36E H 0.2975 0.6277 0.6397 0.051 Uiso 1 1 calc R
H36F H 0.3620 0.5327 0.6400 0.051 Uiso 1 1 calc R
C37A C 0.2244(2) 0.49000(17) 0.54355(9) 0.0372(5) Uani 1 1 d .
H37D H 0.2982 0.4764 0.5389 0.056 Uiso 1 1 calc R
H37E H 0.2216 0.5617 0.5374 0.056 Uiso 1 1 calc R
H37F H 0.1698 0.4380 0.5159 0.056 Uiso 1 1 calc R
N1A N 0.11382(12) 0.09396(13) 0.71841(7) 0.0230(3) Uani 1 1 d .
N2A N 0.17972(12) 0.16186(12) 0.63674(6) 0.0190(3) Uani 1 1 d .
N3A N 0.24495(12) 0.01606(12) 0.58463(6) 0.0202(3) Uani 1 1 d .
N4A N 0.01857(14) -0.03809(13) 0.60791(7) 0.0280(4) Uani 1 1 d .
N5A N -0.06210(15) -0.06420(16) 0.58088(8) 0.0386(4) Uani 1 1 d .
N6A N 0.18882(13) -0.09392(14) 0.67320(7) 0.0293(4) Uani 1 1 d .
N7A N 0.20889(16) -0.16430(17) 0.68822(9) 0.0436(5) Uani 1 1 d .
Fe1A Fe 0.15819(2) 0.02428(2) 0.647954(12) 0.01982(9) Uani 1 1 d .

loop_
_atom_site_aniso_label
_atom_site_aniso_U_11
_atom_site_aniso_U_22
_atom_site_aniso_U_33
_atom_site_aniso_U_23
_atom_site_aniso_U_13
_atom_site_aniso_U_12
C1 0.0276(10) 0.0260(11) 0.0344(11) 0.0005(8) -0.0031(8) 0.0076(8)
C2 0.0224(9) 0.0189(10) 0.0277(10) 0.0078(7) 0.0039(7) 0.0027(7)
C3 0.0213(9) 0.0203(10) 0.0246(9) 0.0086(7) 0.0056(7) 0.0026(7)
C4 0.0221(9) 0.0213(10) 0.0292(10) 0.0077(8) 0.0050(7) 0.0051(7)
C5 0.0259(9) 0.0228(10) 0.0253(10) 0.0054(8) 0.0073(8) 0.0044(7)
C6 0.0284(10) 0.0259(10) 0.0209(9) 0.0056(7) 0.0043(7) 0.0061(8)
C7 0.0280(10) 0.0232(10) 0.0214(9) 0.0068(7) 0.0029(7) 0.0041(8)
C8 0.0354(11) 0.0282(11) 0.0223(10) 0.0056(8) 0.0020(8) 0.0131(8)
C9 0.0486(13) 0.0427(13) 0.0239(11) 0.0026(9) -0.0029(9) 0.0230(10)
C10 0.0232(9) 0.0188(10) 0.0290(10) 0.0018(7) -0.0029(8) 0.0062(7)
C11 0.0256(10) 0.0252(11) 0.0409(12) 0.0071(9) 0.0026(9) 0.0050(8)
C12 0.0303(11) 0.0217(11) 0.0554(15) 0.0003(10) 0.0001(10) -0.0003(8)
C13 0.0339(12) 0.0302(12) 0.0478(14) -0.0134(10) -0.0038(10) 0.0043(9)
C14 0.0328(11) 0.0343(12) 0.0315(11) -0.0063(9) 0.0003(9) 0.0099(9)
C15 0.0252(9) 0.0234(10) 0.0283(10) 0.0022(8) -0.0005(8) 0.0101(8)
C16 0.0310(11) 0.0335(12) 0.0468(13) 0.0158(10) 0.0022(9) -0.0045(9)
C17 0.0460(14) 0.0648(18) 0.0444(14) 0.0113(12) 0.0102(11) 0.0173(12)
C18 0.092(2) 0.075(2) 0.111(3) 0.065(2) 0.060(2) 0.043(2)
C19 0.0297(10) 0.0291(11) 0.0236(10) 0.0064(8) 0.0001(8) 0.0055(8)
C20 0.0476(13) 0.0350(12) 0.0281(11) 0.0078(9) -0.0011(9) 0.0134(10)
C21 0.0318(11) 0.0438(13) 0.0345(12) 0.0132(10) 0.0064(9) 0.0100(9)
C22 0.0492(13) 0.0361(12) 0.0181(9) 0.0009(8) -0.0037(9) 0.0256(10)
C23 0.0645(15) 0.0336(12) 0.0194(10) 0.0013(8) -0.0043(9) 0.0259(11)
C24 0.084(2) 0.0387(13) 0.0232(11) 0.0017(9) -0.0051(11) 0.0360(13)
C25 0.085(2) 0.0591(17) 0.0232(11) -0.0015(11) -0.0057(12) 0.0535(15)
C26 0.0584(15) 0.0621(17) 0.0251(11) -0.0042(11) -0.0050(10) 0.0399(13)
C27 0.0478(13) 0.0490(14) 0.0203(10) -0.0023(9) -0.0038(9) 0.0288(11)
C28 0.0672(16) 0.0299(12) 0.0286(11) 0.0093(9) -0.0028(10) 0.0147(11)
C29 0.0637(19) 0.106(3) 0.0381(15) 0.0054(16) 0.0066(13) 0.0286(18)
C30 0.102(3) 0.0342(16) 0.085(2) 0.0125(15) 0.028(2) 0.0123(15)
C31 0.0359(12) 0.0542(15) 0.0328(12) 0.0029(10) 0.0001(9) 0.0214(11)
C32 0.0430(15) 0.074(2) 0.0589(17) 0.0043(15) -0.0052(13) 0.0163(13)
C33 0.0555(16) 0.0730(19) 0.0448(15) 0.0149(13) 0.0157(12) 0.0343(14)
C34 0.0337(11) 0.0313(11) 0.0285(11) 0.0017(8) 0.0030(8) 0.0139(9)
C35 0.0402(12) 0.0352(12) 0.0348(12) -0.0001(9) 0.0020(9) 0.0185(10)
C36 0.0680(17) 0.0589(17) 0.0329(13) 0.0088(11) 0.0174(12) 0.0354(14)
C37 0.0438(13) 0.0309(13) 0.0620(16) -0.0109(11) -0.0074(12) 0.0150(10)
N1 0.0257(8) 0.0181(8) 0.0233(8) 0.0045(6) 0.0019(6) 0.0045(6)
N2 0.0246(8) 0.0210(8) 0.0218(8) 0.0068(6) 0.0019(6) 0.0042(6)
N3 0.0340(9) 0.0271(9) 0.0234(8) 0.0063(7) 0.0020(7) 0.0142(7)
N4 0.0292(9) 0.0343(10) 0.0253(9) 0.0038(7) -0.0014(7) 0.0113(8)
N5 0.0318(10) 0.0477(12) 0.0388(11) 0.0139(9) 0.0030(8) 0.0051(9)
N6 0.0347(9) 0.0316(10) 0.0262(9) 0.0054(7) -0.0003(7) 0.0116(7)
N7 0.0614(13) 0.0365(12) 0.0429(11) -0.0012(9) -0.0017(10) 0.0260(10)
Fe1 0.02788(17) 0.02196(17) 0.02104(16) 0.00350(12) -0.00009(12) 0.00913(12)
C1A 0.0498(13) 0.0287(12) 0.0270(11) 0.0019(9) 0.0126(9) 0.0023(9)
C2A 0.0217(9) 0.0232(10) 0.0225(9) 0.0029(7) -0.0002(7) -0.0002(7)
C3A 0.0202(9) 0.0213(10) 0.0203(9) 0.0004(7) -0.0004(7) 0.0021(7)
C4A 0.0240(9) 0.0192(10) 0.0233(9) 0.0002(7) 0.0011(7) 0.0038(7)
C5A 0.0208(9) 0.0194(10) 0.0246(9) 0.0043(7) -0.0020(7) 0.0015(7)
C6A 0.0206(9) 0.0193(10) 0.0197(9) 0.0058(7) 0.0002(7) 0.0025(7)
C7A 0.0158(8) 0.0205(9) 0.0193(9) 0.0049(7) -0.0013(7) 0.0027(7)
C8A 0.0173(8) 0.0191(9) 0.0226(9) 0.0056(7) -0.0004(7) 0.0027(7)
C9A 0.0259(9) 0.0198(10) 0.0250(10) 0.0043(7) 0.0023(7) 0.0059(7)
C10A 0.0253(10) 0.0265(10) 0.0235(10) 0.0077(8) 0.0047(7) 0.0025(8)
C11A 0.0252(10) 0.0479(14) 0.0301(11) 0.0157(9) 0.0036(8) 0.0035(9)
C12A 0.0347(12) 0.0523(15) 0.0309(11) 0.0199(10) 0.0028(9) 0.0080(10)
C13A 0.0406(12) 0.0401(13) 0.0329(11) 0.0177(10) 0.0103(9) 0.0020(10)
C14A 0.0268(10) 0.0332(12) 0.0359(11) 0.0090(9) 0.0106(9) -0.0001(8)
C15A 0.0258(10) 0.0217(10) 0.0306(10) 0.0041(8) 0.0039(8) 0.0026(8)
C16A 0.0277(12) 0.098(2) 0.0358(13) 0.0362(14) -0.0003(10) -0.0017(12)
C17A 0.0504(17) 0.112(3) 0.0521(17) 0.0301(18) -0.0036(13) -0.0405(18)
C18A 0.0323(14) 0.183(4) 0.0585(18) 0.070(2) 0.0105(13) 0.0349(19)
C19A 0.0241(10) 0.0298(11) 0.0364(11) 0.0072(9) 0.0024(8) 0.0029(8)
C20A 0.0313(12) 0.0396(13) 0.0569(15) 0.0001(11) 0.0017(10) 0.0115(10)
C21A 0.0288(11) 0.0341(12) 0.0424(13) 0.0035(10) 0.0004(9) 0.0007(9)
C22A 0.0214(9) 0.0176(9) 0.0248(9) 0.0080(7) 0.0045(7) 0.0063(7)
C23A 0.0222(9) 0.0221(10) 0.0280(10) 0.0060(8) 0.0024(7) 0.0049(7)
C24A 0.0221(9) 0.0250(10) 0.0351(11) 0.0071(8) 0.0027(8) 0.0084(8)
C25A 0.0302(10) 0.0199(10) 0.0351(11) 0.0066(8) 0.0068(8) 0.0101(8)
C26A 0.0289(10) 0.0172(10) 0.0295(10) 0.0038(7) 0.0034(8) 0.0027(7)
C27A 0.0234(9) 0.0186(9) 0.0267(10) 0.0089(7) 0.0027(7) 0.0032(7)
C28A 0.0228(9) 0.0243(10) 0.0388(11) -0.0021(8) -0.0016(8) 0.0096(8)
C29A 0.0333(11) 0.0247(11) 0.0411(12) 0.0070(9) -0.0041(9) -0.0007(8)
C30A 0.0280(11) 0.0468(14) 0.0316(11) 0.0000(10) 0.0038(9) -0.0016(9)
C31A 0.0259(10) 0.0210(10) 0.0317(11) 0.0036(8) -0.0023(8) 0.0031(8)
C32A 0.0380(12) 0.0347(12) 0.0345(12) 0.0057(9) -0.0068(9) 0.0074(9)
C33A 0.0289(11) 0.0279(11) 0.0460(13) 0.0076(9) -0.0048(9) 0.0028(8)
C34A 0.0328(10) 0.0191(10) 0.0289(10) 0.0043(8) 0.0031(8) 0.0065(8)
C35A 0.0401(12) 0.0291(12) 0.0415(12) 0.0093(9) 0.0022(10) 0.0136(9)
C36A 0.0379(12) 0.0210(11) 0.0412(12) 0.0036(9) 0.0006(9) 0.0031(8)
C37A 0.0577(14) 0.0216(11) 0.0351(12) 0.0095(9) 0.0110(10) 0.0090(9)
N1A 0.0202(8) 0.0250(9) 0.0228(8) 0.0077(6) 0.0015(6) -0.0004(6)
N2A 0.0182(7) 0.0182(8) 0.0209(8) 0.0051(6) 0.0018(6) 0.0032(6)
N3A 0.0177(7) 0.0174(8) 0.0262(8) 0.0057(6) 0.0016(6) 0.0051(6)
N4A 0.0272(9) 0.0241(9) 0.0331(9) 0.0046(7) 0.0067(8) 0.0059(7)
N5A 0.0255(10) 0.0421(11) 0.0428(11) -0.0010(9) -0.0032(8) 0.0050(8)
N6A 0.0249(8) 0.0311(10) 0.0368(10) 0.0145(8) 0.0077(7) 0.0090(7)
N7A 0.0424(11) 0.0434(12) 0.0584(13) 0.0305(10) 0.0164(9) 0.0192(9)
Fe1A 0.01898(15) 0.01827(16) 0.02396(16) 0.00776(11) 0.00299(11) 0.00471(11)

loop_
_atom_type_symbol
_atom_type_description
_atom_type_scat_dispersion_real
_atom_type_scat_dispersion_imag
_atom_type_scat_source
C C 0.0181 0.0091 'International Tables Vol C Tables 4.2.6.8 and 6.1.1.4'
H H 0.0000 0.0000 'International Tables Vol C Tables 4.2.6.8 and 6.1.1.4'
N N 0.0311 0.0180 'International Tables Vol C Tables 4.2.6.8 and 6.1.1.4'
Fe Fe -1.1336 3.1974 'International Tables Vol C Tables 4.2.6.8 and 6.1.1.4'
O O 0.0492 0.0322 'International Tables Vol C Tables 4.2.6.8 and 6.1.1.4'

loop_
_geom_angle_atom_site_label_1
_geom_angle_atom_site_label_2
_geom_angle_atom_site_label_3
_geom_angle
C2 C1 H1A 109.5
C2 C1 H1B 109.5
H1A C1 H1B 109.5
C2 C1 H1C 109.5
H1A C1 H1C 109.5
H1B C1 H1C 109.5
N1 C2 C3 112.73(16)
N1 C2 C1 124.44(17)
C3 C2 C1 122.82(17)
N2 C3 C4 119.87(17)
N2 C3 C2 110.31(16)
C4 C3 C2 129.76(17)
C5 C4 C3 120.72(18)
C5 C4 H4 119.6
C3 C4 H4 119.6
C6 C5 C4 117.93(18)
C6 C5 C34 118.61(17)
C4 C5 C34 123.46(17)
C5 C6 C7 120.90(18)
C5 C6 H6 119.5
C7 C6 H6 119.5
N2 C7 C6 120.19(17)
N2 C7 C8 110.64(17)
C6 C7 C8 129.17(18)
N3 C8 C7 112.84(17)
N3 C8 C9 124.98(18)
C7 C8 C9 122.19(18)
C8 C9 H9A 109.5
C8 C9 H9B 109.5
H9A C9 H9B 109.5
C8 C9 H9C 109.5
H9A C9 H9C 109.5
H9B C9 H9C 109.5
C15 C10 C11 121.11(18)
C15 C10 N1 120.92(17)
C11 C10 N1 117.93(18)
C12 C11 C10 118.3(2)
C12 C11 C16 119.5(2)
C10 C11 C16 122.22(19)
C13 C12 C11 121.1(2)
C13 C12 H12 119.4
C11 C12 H12 119.4
C14 C13 C12 120.0(2)
C14 C13 H13 120.0
C12 C13 H13 120.0
C13 C14 C15 121.1(2)
C13 C14 H14 119.5
C15 C14 H14 119.5
C10 C15 C14 118.35(19)
C10 C15 C19 122.15(17)
C14 C15 C19 119.47(18)
C17 C16 C11 111.86(19)
C17 C16 C18 110.1(2)
C11 C16 C18 111.2(2)
C17 C16 H16 107.8
C11 C16 H16 107.8
C18 C16 H16 107.8
C16 C17 H17A 109.5
C16 C17 H17B 109.5
H17A C17 H17B 109.5
C16 C17 H17C 109.5
H17A C17 H17C 109.5
H17B C17 H17C 109.5
C16 C18 H18A 109.5
C16 C18 H18B 109.5
H18A C18 H18B 109.5
C16 C18 H18C 109.5
H18A C18 H18C 109.5
H18B C18 H18C 109.5
C15 C19 C21 109.71(17)
C15 C19 C20 112.53(17)
C21 C19 C20 110.75(17)
C15 C19 H19 107.9
C21 C19 H19 107.9
C20 C19 H19 107.9
C19 C20 H20A 109.5
C19 C20 H20B 109.5
H20A C20 H20B 109.5
C19 C20 H20C 109.5
H20A C20 H20C 109.5
H20B C20 H20C 109.5
C19 C21 H21A 109.5
C19 C21 H21B 109.5
H21A C21 H21B 109.5
C19 C21 H21C 109.5
H21A C21 H21C 109.5
H21B C21 H21C 109.5
C27 C22 C23 122.2(2)
C27 C22 N3 120.1(2)
C23 C22 N3 117.7(2)
C24 C23 C22 117.2(2)
C24 C23 C28 120.5(2)
C22 C23 C28 122.21(19)
C25 C24 C23 121.7(3)
C25 C24 H24 119.1
C23 C24 H24 119.1
C24 C25 C26 120.1(2)
C24 C25 H25 120.0
C26 C25 H25 120.0
C27 C26 C25 121.1(3)
C27 C26 H26 119.5
C25 C26 H26 119.5
C26 C27 C22 117.7(2)
C26 C27 C31 119.2(2)
C22 C27 C31 123.12(19)
C29 C28 C30 109.7(3)
C29 C28 C23 110.6(2)
C30 C28 C23 113.4(2)
C29 C28 H28 107.6
C30 C28 H28 107.6
C23 C28 H28 107.6
C28 C29 H29A 109.5
C28 C29 H29B 109.5
H29A C29 H29B 109.5
C28 C29 H29C 109.5
H29A C29 H29C 109.5
H29B C29 H29C 109.5
C28 C30 H30A 109.5
C28 C30 H30B 109.5
H30A C30 H30B 109.5
C28 C30 H30C 109.5
H30A C30 H30C 109.5
H30B C30 H30C 109.5
C27 C31 C33 110.6(2)
C27 C31 C32 112.9(2)
C33 C31 C32 109.6(2)
C27 C31 H31 107.9
C33 C31 H31 107.9
C32 C31 H31 107.9
C31 C32 H32A 109.5
C31 C32 H32B 109.5
H32A C32 H32B 109.5
C31 C32 H32C 109.5
H32A C32 H32C 109.5
H32B C32 H32C 109.5
C31 C33 H33A 109.5
C31 C33 H33B 109.5
H33A C33 H33B 109.5
C31 C33 H33C 109.5
H33A C33 H33C 109.5
H33B C33 H33C 109.5
C35 C34 C36 108.72(18)
C35 C34 C5 112.12(17)
C36 C34 C5 109.49(18)
C35 C34 C37 108.03(19)
C36 C34 C37 109.3(2)
C5 C34 C37 109.16(17)
C34 C35 H35A 109.5
C34 C35 H35B 109.5
H35A C35 H35B 109.5
C34 C35 H35C 109.5
H35A C35 H35C 109.5
H35B C35 H35C 109.5
C34 C36 H36A 109.5
C34 C36 H36B 109.5
H36A C36 H36B 109.5
C34 C36 H36C 109.5
H36A C36 H36C 109.5
H36B C36 H36C 109.5
C34 C37 H37A 109.5
C34 C37 H37B 109.5
H37A C37 H37B 109.5
C34 C37 H37C 109.5
H37A C37 H37C 109.5
H37B C37 H37C 109.5
C2 N1 C10 118.59(15)
C2 N1 Fe1 116.26(12)
C10 N1 Fe1 125.09(12)
C7 N2 C3 120.35(16)
C7 N2 Fe1 119.64(13)
C3 N2 Fe1 119.75(13)
C8 N3 C22 116.99(16)
C8 N3 Fe1 116.38(13)
C22 N3 Fe1 126.63(13)
N5 N4 Fe1 171.81(18)
N7 N6 Fe1 179.2(2)
N6 Fe1 N2 159.45(8)
N6 Fe1 N4 97.38(8)
N2 Fe1 N4 103.16(7)
N6 Fe1 N3 97.65(7)
N2 Fe1 N3 79.64(7)
N4 Fe1 N3 99.06(7)
N6 Fe1 N1 97.00(7)
N2 Fe1 N1 79.42(7)
N4 Fe1 N1 99.33(7)
N3 Fe1 N1 154.74(7)
C2A C1A H1A1 109.5
C2A C1A H1A2 109.5
H1A1 C1A H1A2 109.5
C2A C1A H1A3 109.5
H1A1 C1A H1A3 109.5
H1A2 C1A H1A3 109.5
N1A C2A C3A 113.07(16)
N1A C2A C1A 125.89(18)
C3A C2A C1A 121.03(18)
N2A C3A C4A 120.78(17)
N2A C3A C2A 110.45(16)
C4A C3A C2A 128.76(17)
C3A C4A C5A 120.93(17)
C3A C4A H4A 119.5
C5A C4A H4A 119.5
C6A C5A C4A 117.27(17)
C6A C5A C34A 122.94(17)
C4A C5A C34A 119.76(17)
C5A C6A C7A 121.22(17)
C5A C6A H6A 119.4
C7A C6A H6A 119.4
N2A C7A C6A 120.15(16)
N2A C7A C8A 110.07(16)
C6A C7A C8A 129.69(17)
N3A C8A C7A 112.53(16)
N3A C8A C9A 123.53(16)
C7A C8A C9A 123.86(16)
C8A C9A H9A1 109.5
C8A C9A H9A2 109.5
H9A1 C9A H9A2 109.5
C8A C9A H9A3 109.5
H9A1 C9A H9A3 109.5
H9A2 C9A H9A3 109.5
C15A C10A C11A 120.78(18)
C15A C10A N1A 120.49(17)
C11A C10A N1A 118.72(17)
C12A C11A C10A 118.44(19)
C12A C11A C16A 119.01(19)
C10A C11A C16A 122.36(19)
C13A C12A C11A 121.4(2)
C13A C12A H12A 119.3
C11A C12A H12A 119.3
C12A C13A C14A 119.5(2)
C12A C13A H13A 120.3
C14A C13A H13A 120.3
C13A C14A C15A 121.34(19)
C13A C14A H14A 119.3
C15A C14A H14A 119.3
C14A C15A C10A 118.58(19)
C14A C15A C19A 119.10(18)
C10A C15A C19A 122.31(18)
C18A C16A C11A 112.3(3)
C18A C16A C17A 111.2(3)
C11A C16A C17A 108.7(2)
C18A C16A H16A 108.1
C11A C16A H16A 108.1
C17A C16A H16A 108.1
C16A C17A H17D 109.5
C16A C17A H17E 109.5
H17D C17A H17E 109.5
C16A C17A H17F 109.5
H17D C17A H17F 109.5
H17E C17A H17F 109.5
C16A C18A H18D 109.5
C16A C18A H18E 109.5
H18D C18A H18E 109.5
C16A C18A H18F 109.5
H18D C18A H18F 109.5
H18E C18A H18F 109.5
C15A C19A C21A 111.09(18)
C15A C19A C20A 111.39(18)
C21A C19A C20A 109.44(17)
C15A C19A H19A 108.3
C21A C19A H19A 108.3
C20A C19A H19A 108.3
C19A C20A H20D 109.5
C19A C20A H20E 109.5
H20D C20A H20E 109.5
C19A C20A H20F 109.5
H20D C20A H20F 109.5
H20E C20A H20F 109.5
C19A C21A H21D 109.5
C19A C21A H21E 109.5
H21D C21A H21E 109.5
C19A C21A H21F 109.5
H21D C21A H21F 109.5
H21E C21A H21F 109.5
C27A C22A C23A 121.59(16)
C27A C22A N3A 120.87(16)
C23A C22A N3A 117.53(16)
C24A C23A C22A 118.22(17)
C24A C23A C28A 119.34(17)
C22A C23A C28A 122.44(16)
C23A C24A C25A 121.26(18)
C23A C24A H24A 119.4
C25A C24A H24A 119.4
C24A C25A C26A 119.62(17)
C24A C25A H25A 120.2
C26A C25A H25A 120.2
C25A C26A C27A 121.30(18)
C25A C26A H26A 119.4
C27A C26A H26A 119.4
C26A C27A C22A 117.97(17)
C26A C27A C31A 119.73(17)
C22A C27A C31A 122.28(16)
C30A C28A C23A 110.94(17)
C30A C28A C29A 110.55(17)
C23A C28A C29A 111.43(17)
C30A C28A H28A 107.9
C23A C28A H28A 107.9
C29A C28A H28A 107.9
C28A C29A H29D 109.5
C28A C29A H29E 109.5
H29D C29A H29E 109.5
C28A C29A H29F 109.5
H29D C29A H29F 109.5
H29E C29A H29F 109.5
C28A C30A H30D 109.5
C28A C30A H30E 109.5
H30D C30A H30E 109.5
C28A C30A H30F 109.5
H30D C30A H30F 109.5
H30E C30A H30F 109.5
C27A C31A C32A 112.63(17)
C27A C31A C33A 109.67(16)
C32A C31A C33A 110.57(17)
C27A C31A H31A 107.9
C32A C31A H31A 107.9
C33A C31A H31A 107.9
C31A C32A H32D 109.5
C31A C32A H32E 109.5
H32D C32A H32E 109.5
C31A C32A H32F 109.5
H32D C32A H32F 109.5
H32E C32A H32F 109.5
C31A C33A H33D 109.5
C31A C33A H33E 109.5
H33D C33A H33E 109.5
C31A C33A H33F 109.5
H33D C33A H33F 109.5
H33E C33A H33F 109.5
C5A C34A C37A 111.78(16)
C5A C34A C36A 108.94(16)
C37A C34A C36A 108.16(18)
C5A C34A C35A 110.67(17)
C37A C34A C35A 107.91(18)
C36A C34A C35A 109.33(17)
C34A C35A H35D 109.5
C34A C35A H35E 109.5
H35D C35A H35E 109.5
C34A C35A H35F 109.5
H35D C35A H35F 109.5
H35E C35A H35F 109.5
C34A C36A H36D 109.5
C34A C36A H36E 109.5
H36D C36A H36E 109.5
C34A C36A H36F 109.5
H36D C36A H36F 109.5
H36E C36A H36F 109.5
C34A C37A H37D 109.5
C34A C37A H37E 109.5
H37D C37A H37E 109.5
C34A C37A H37F 109.5
H37D C37A H37F 109.5
H37E C37A H37F 109.5
C2A N1A C10A 118.44(16)
C2A N1A Fe1A 116.02(12)
C10A N1A Fe1A 125.41(13)
C3A N2A C7A 119.62(16)
C3A N2A Fe1A 120.06(12)
C7A N2A Fe1A 120.05(12)
C8A N3A C22A 117.69(15)
C8A N3A Fe1A 116.40(12)
C22A N3A Fe1A 125.79(12)
N5A N4A Fe1A 171.08(18)
N7A N6A Fe1A 178.88(17)
N2A Fe1A N6A 158.52(7)
N2A Fe1A N4A 103.47(7)
N6A Fe1A N4A 98.00(8)
N2A Fe1A N3A 79.21(6)
N6A Fe1A N3A 96.75(7)
N4A Fe1A N3A 98.79(7)
N2A Fe1A N1A 79.68(6)
N6A Fe1A N1A 97.78(7)
N4A Fe1A N1A 99.56(7)
N3A Fe1A N1A 154.70(7)

loop_
_geom_bond_atom_site_label_1
_geom_bond_atom_site_label_2
_geom_bond_distance
C1 C2 1.495(3)
C1 H1A 0.9800
C1 H1B 0.9800
C1 H1C 0.9800
C2 N1 1.342(2)
C2 C3 1.423(3)
C3 N2 1.376(2)
C3 C4 1.396(3)
C4 C5 1.398(3)
C4 H4 0.9500
C5 C6 1.397(3)
C5 C34 1.532(3)
C6 C7 1.388(3)
C6 H6 0.9500
C7 N2 1.372(2)
C7 C8 1.423(3)
C8 N3 1.334(3)
C8 C9 1.496(3)
C9 H9A 0.9800
C9 H9B 0.9800
C9 H9C 0.9800
C10 C15 1.395(3)
C10 C11 1.407(3)
C10 N1 1.448(2)
C11 C12 1.394(3)
C11 C16 1.516(3)
C12 C13 1.377(4)
C12 H12 0.9500
C13 C14 1.378(3)
C13 H13 0.9500
C14 C15 1.399(3)
C14 H14 0.9500
C15 C19 1.512(3)
C16 C17 1.514(3)
C16 C18 1.530(4)
C16 H16 1.0000
C17 H17A 0.9800
C17 H17B 0.9800
C17 H17C 0.9800
C18 H18A 0.9800
C18 H18B 0.9800
C18 H18C 0.9800
C19 C21 1.537(3)
C19 C20 1.529(3)
C19 H19 1.0000
C20 H20A 0.9800
C20 H20B 0.9800
C20 H20C 0.9800
C21 H21A 0.9800
C21 H21B 0.9800
C21 H21C 0.9800
C22 C27 1.403(3)
C22 C23 1.406(3)
C22 N3 1.448(2)
C23 C24 1.399(3)
C23 C28 1.519(4)
C24 C25 1.375(4)
C24 H24 0.9500
C25 C26 1.382(4)
C25 H25 0.9500
C26 C27 1.400(3)
C26 H26 0.9500
C27 C31 1.512(4)
C28 C29 1.519(4)
C28 C30 1.517(4)
C28 H28 1.0000
C29 H29A 0.9800
C29 H29B 0.9800
C29 H29C 0.9800
C30 H30A 0.9800
C30 H30B 0.9800
C30 H30C 0.9800
C31 C33 1.531(3)
C31 C32 1.536(4)
C31 H31 1.0000
C32 H32A 0.9800
C32 H32B 0.9800
C32 H32C 0.9800
C33 H33A 0.9800
C33 H33B 0.9800
C33 H33C 0.9800
C34 C35 1.524(3)
C34 C36 1.531(3)
C34 C37 1.541(3)
C35 H35A 0.9800
C35 H35B 0.9800
C35 H35C 0.9800
C36 H36A 0.9800
C36 H36B 0.9800
C36 H36C 0.9800
C37 H37A 0.9800
C37 H37B 0.9800
C37 H37C 0.9800
N1 Fe1 1.9444(16)
N2 Fe1 1.8415(16)
N3 Fe1 1.9444(16)
N4 N5 1.107(3)
N4 Fe1 1.9013(19)
N6 N7 1.112(3)
N6 Fe1 1.8347(18)
C1A C2A 1.497(3)
C1A H1A1 0.9800
C1A H1A2 0.9800
C1A H1A3 0.9800
C2A N1A 1.331(3)
C2A C3A 1.431(3)
C3A N2A 1.374(2)
C3A C4A 1.386(3)
C4A C5A 1.403(3)
C4A H4A 0.9500
C5A C6A 1.396(3)
C5A C34A 1.526(3)
C6A C7A 1.396(3)
C6A H6A 0.9500
C7A N2A 1.375(2)
C7A C8A 1.425(3)
C8A N3A 1.340(2)
C8A C9A 1.493(3)
C9A H9A1 0.9800
C9A H9A2 0.9800
C9A H9A3 0.9800
C10A C15A 1.402(3)
C10A C11A 1.402(3)
C10A N1A 1.446(2)
C11A C12A 1.395(3)
C11A C16A 1.518(3)
C12A C13A 1.378(3)
C12A H12A 0.9500
C13A C14A 1.383(3)
C13A H13A 0.9500
C14A C15A 1.390(3)
C14A H14A 0.9500
C15A C19A 1.516(3)
C16A C18A 1.514(4)
C16A C17A 1.547(5)
C16A H16A 1.0000
C17A H17D 0.9800
C17A H17E 0.9800
C17A H17F 0.9800
C18A H18D 0.9800
C18A H18E 0.9800
C18A H18F 0.9800
C19A C21A 1.529(3)
C19A C20A 1.542(3)
C19A H19A 1.0000
C20A H20D 0.9800
C20A H20E 0.9800
C20A H20F 0.9800
C21A H21D 0.9800
C21A H21E 0.9800
C21A H21F 0.9800
C22A C27A 1.403(3)
C22A C23A 1.404(3)
C22A N3A 1.443(2)
C23A C24A 1.391(3)
C23A C28A 1.526(3)
C24A C25A 1.386(3)
C24A H24A 0.9500
C25A C26A 1.387(3)
C25A H25A 0.9500
C26A C27A 1.395(3)
C26A H26A 0.9500
C27A C31A 1.518(3)
C28A C30A 1.523(3)
C28A C29A 1.535(3)
C28A H28A 1.0000
C29A H29D 0.9800
C29A H29E 0.9800
C29A H29F 0.9800
C30A H30D 0.9800
C30A H30E 0.9800
C30A H30F 0.9800
C31A C32A 1.533(3)
C31A C33A 1.532(3)
C31A H31A 1.0000
C32A H32D 0.9800
C32A H32E 0.9800
C32A H32F 0.9800
C33A H33D 0.9800
C33A H33E 0.9800
C33A H33F 0.9800
C34A C37A 1.527(3)
C34A C36A 1.536(3)
C34A C35A 1.536(3)
C35A H35D 0.9800
C35A H35E 0.9800
C35A H35F 0.9800
C36A H36D 0.9800
C36A H36E 0.9800
C36A H36F 0.9800
C37A H37D 0.9800
C37A H37E 0.9800
C37A H37F 0.9800
N1A Fe1A 1.9595(16)
N2A Fe1A 1.8360(15)
N3A Fe1A 1.9432(15)
N4A N5A 1.109(2)
N4A Fe1A 1.8770(18)
N6A N7A 1.106(2)
N6A Fe1A 1.8437(18)

loop_
_geom_torsion_atom_site_label_1
_geom_torsion_atom_site_label_2
_geom_torsion_atom_site_label_3
_geom_torsion_atom_site_label_4
_geom_torsion
N1 C2 C3 N2 -1.3(2)
C1 C2 C3 N2 177.58(17)
N1 C2 C3 C4 -178.51(18)
C1 C2 C3 C4 0.4(3)
N2 C3 C4 C5 -1.0(3)
C2 C3 C4 C5 175.95(18)
C3 C4 C5 C6 -0.9(3)
C3 C4 C5 C34 178.97(18)
C4 C5 C6 C7 1.9(3)
C34 C5 C6 C7 -178.03(18)
C5 C6 C7 N2 -0.9(3)
C5 C6 C7 C8 179.9(2)
N2 C7 C8 N3 0.8(2)
C6 C7 C8 N3 -179.89(19)
N2 C7 C8 C9 -178.81(19)
C6 C7 C8 C9 0.5(3)
C15 C10 C11 C12 -1.6(3)
N1 C10 C11 C12 -179.45(18)
C15 C10 C11 C16 177.16(19)
N1 C10 C11 C16 -0.7(3)
C10 C11 C12 C13 1.0(3)
C16 C11 C12 C13 -177.7(2)
C11 C12 C13 C14 0.1(3)
C12 C13 C14 C15 -0.7(3)
C11 C10 C15 C14 1.0(3)
N1 C10 C15 C14 178.79(17)
C11 C10 C15 C19 -176.95(18)
N1 C10 C15 C19 0.9(3)
C13 C14 C15 C10 0.2(3)
C13 C14 C15 C19 178.16(19)
C12 C11 C16 C17 -73.3(3)
C10 C11 C16 C17 108.0(2)
C12 C11 C16 C18 50.3(3)
C10 C11 C16 C18 -128.4(3)
C10 C15 C19 C21 108.9(2)
C14 C15 C19 C21 -69.0(2)
C10 C15 C19 C20 -127.3(2)
C14 C15 C19 C20 54.8(2)
C27 C22 C23 C24 0.9(3)
N3 C22 C23 C24 -177.67(18)
C27 C22 C23 C28 177.52(19)
N3 C22 C23 C28 -1.1(3)
C22 C23 C24 C25 0.7(3)
C28 C23 C24 C25 -176.0(2)
C23 C24 C25 C26 -1.7(3)
C24 C25 C26 C27 1.2(3)
C25 C26 C27 C22 0.3(3)
C25 C26 C27 C31 -177.5(2)
C23 C22 C27 C26 -1.4(3)
N3 C22 C27 C26 177.18(18)
C23 C22 C27 C31 176.34(19)
N3 C22 C27 C31 -5.1(3)
C24 C23 C28 C29 80.4(3)
C22 C23 C28 C29 -96.1(3)
C24 C23 C28 C30 -43.4(3)
C22 C23 C28 C30 140.1(2)
C26 C27 C31 C33 68.8(3)
C22 C27 C31 C33 -108.9(2)
C26 C27 C31 C32 -54.4(3)
C22 C27 C31 C32 127.9(2)
C6 C5 C34 C35 174.98(19)
C4 C5 C34 C35 -4.9(3)
C6 C5 C34 C36 -64.3(2)
C4 C5 C34 C36 115.8(2)
C6 C5 C34 C37 55.3(3)
C4 C5 C34 C37 -124.6(2)
C3 C2 N1 C10 169.90(16)
C1 C2 N1 C10 -9.0(3)
C3 C2 N1 Fe1 -7.6(2)
C1 C2 N1 Fe1 173.57(15)
C15 C10 N1 C2 91.3(2)
C11 C10 N1 C2 -90.8(2)
C15 C10 N1 Fe1 -91.5(2)
C11 C10 N1 Fe1 86.4(2)
C6 C7 N2 C3 -1.2(3)
C8 C7 N2 C3 178.20(17)
C6 C7 N2 Fe1 172.92(14)
C8 C7 N2 Fe1 -7.7(2)
C4 C3 N2 C7 2.1(3)
C2 C3 N2 C7 -175.43(16)
C4 C3 N2 Fe1 -171.99(13)
C2 C3 N2 Fe1 10.5(2)
C7 C8 N3 C22 -174.81(18)
C9 C8 N3 C22 4.8(3)
C7 C8 N3 Fe1 5.8(2)
C9 C8 N3 Fe1 -174.57(17)
C27 C22 N3 C8 -82.3(2)
C23 C22 N3 C8 96.3(2)
C27 C22 N3 Fe1 97.0(2)
C23 C22 N3 Fe1 -84.4(2)
C7 N2 Fe1 N6 92.7(2)
C3 N2 Fe1 N6 -93.2(2)
C7 N2 Fe1 N4 -88.44(14)
C3 N2 Fe1 N4 85.69(15)
C7 N2 Fe1 N3 8.55(14)
C3 N2 Fe1 N3 -177.31(15)
C7 N2 Fe1 N1 174.34(15)
C3 N2 Fe1 N1 -11.53(14)
C8 N3 Fe1 N6 -167.19(15)
C22 N3 Fe1 N6 13.50(19)
C8 N3 Fe1 N2 -7.83(15)
C22 N3 Fe1 N2 172.87(19)
C8 N3 Fe1 N4 94.02(16)
C22 N3 Fe1 N4 -85.29(18)
C8 N3 Fe1 N1 -42.3(3)
C22 N3 Fe1 N1 138.43(18)
C2 N1 Fe1 N6 169.89(14)
C10 N1 Fe1 N6 -7.40(16)
C2 N1 Fe1 N2 10.37(13)
C10 N1 Fe1 N2 -166.92(16)
C2 N1 Fe1 N4 -91.41(14)
C10 N1 Fe1 N4 91.30(15)
C2 N1 Fe1 N3 44.8(2)
C10 N1 Fe1 N3 -132.45(18)
N1A C2A C3A N2A -0.9(2)
C1A C2A C3A N2A 178.54(17)
N1A C2A C3A C4A -179.62(18)
C1A C2A C3A C4A -0.2(3)
N2A C3A C4A C5A 1.3(3)
C2A C3A C4A C5A 179.88(18)
C3A C4A C5A C6A -0.9(3)
C3A C4A C5A C34A -178.98(17)
C4A C5A C6A C7A -0.8(3)
C34A C5A C6A C7A 177.20(16)
C5A C6A C7A N2A 2.2(3)
C5A C6A C7A C8A -174.06(17)
N2A C7A C8A N3A 0.9(2)
C6A C7A C8A N3A 177.47(17)
N2A C7A C8A C9A -175.83(16)
C6A C7A C8A C9A 0.7(3)
C15A C10A C11A C12A 1.5(3)
N1A C10A C11A C12A -178.9(2)
C15A C10A C11A C16A -173.5(2)
N1A C10A C11A C16A 6.1(3)
C10A C11A C12A C13A -0.5(4)
C16A C11A C12A C13A 174.7(2)
C11A C12A C13A C14A -0.7(4)
C12A C13A C14A C15A 1.0(4)
C13A C14A C15A C10A 0.0(3)
C13A C14A C15A C19A -178.5(2)
C11A C10A C15A C14A -1.2(3)
N1A C10A C15A C14A 179.17(18)
C11A C10A C15A C19A 177.24(19)
N1A C10A C15A C19A -2.4(3)
C12A C11A C16A C18A 47.8(3)
C10A C11A C16A C18A -137.3(3)
C12A C11A C16A C17A -75.8(3)
C10A C11A C16A C17A 99.2(3)
C14A C15A C19A C21A -61.2(2)
C10A C15A C19A C21A 120.3(2)
C14A C15A C19A C20A 61.0(3)
C10A C15A C19A C20A -117.4(2)
C27A C22A C23A C24A -2.1(3)
N3A C22A C23A C24A 176.87(17)
C27A C22A C23A C28A 177.52(18)
N3A C22A C23A C28A -3.5(3)
C22A C23A C24A C25A 1.4(3)
C28A C23A C24A C25A -178.24(19)
C23A C24A C25A C26A 0.5(3)
C24A C25A C26A C27A -1.7(3)
C25A C26A C27A C22A 1.0(3)
C25A C26A C27A C31A -177.58(18)
C23A C22A C27A C26A 0.9(3)
N3A C22A C27A C26A -178.04(16)
C23A C22A C27A C31A 179.50(17)
N3A C22A C27A C31A 0.5(3)
C24A C23A C28A C30A -62.4(2)
C22A C23A C28A C30A 118.0(2)
C24A C23A C28A C29A 61.2(2)
C22A C23A C28A C29A -118.4(2)
C26A C27A C31A C32A -53.8(2)
C22A C27A C31A C32A 127.7(2)
C26A C27A C31A C33A 69.8(2)
C22A C27A C31A C33A -108.7(2)
C6A C5A C34A C37A 11.7(3)
C4A C5A C34A C37A -170.31(18)
C6A C5A C34A C36A -107.7(2)
C4A C5A C34A C36A 70.2(2)
C6A C5A C34A C35A 132.05(19)
C4A C5A C34A C35A -50.0(2)
C3A C2A N1A C10A 178.85(15)
C1A C2A N1A C10A -0.6(3)
C3A C2A N1A Fe1A -5.1(2)
C1A C2A N1A Fe1A 175.50(16)
C15A C10A N1A C2A 81.0(2)
C11A C10A N1A C2A -98.6(2)
C15A C10A N1A Fe1A -94.7(2)
C11A C10A N1A Fe1A 85.7(2)
C4A C3A N2A C7A 0.1(2)
C2A C3A N2A C7A -178.74(15)
C4A C3A N2A Fe1A -173.98(13)
C2A C3A N2A Fe1A 7.2(2)
C6A C7A N2A C3A -1.8(2)
C8A C7A N2A C3A 175.12(15)
C6A C7A N2A Fe1A 172.27(13)
C8A C7A N2A Fe1A -10.81(19)
C7A C8A N3A C22A -167.87(15)
C9A C8A N3A C22A 8.9(2)
C7A C8A N3A Fe1A 8.40(19)
C9A C8A N3A Fe1A -174.82(13)
C27A C22A N3A C8A -92.6(2)
C23A C22A N3A C8A 88.4(2)
C27A C22A N3A Fe1A 91.56(19)
C23A C22A N3A Fe1A -87.46(19)
C3A N2A Fe1A N6A -92.9(2)
C7A N2A Fe1A N6A 93.1(2)
C3A N2A Fe1A N4A 89.62(14)
C7A N2A Fe1A N4A -84.43(14)
C3A N2A Fe1A N3A -173.82(14)
C7A N2A Fe1A N3A 12.14(13)
C3A N2A Fe1A N1A -7.85(13)
C7A N2A Fe1A N1A 178.11(14)
C8A N3A Fe1A N2A -11.16(12)
C22A N3A Fe1A N2A 164.77(15)
C8A N3A Fe1A N6A -169.80(13)
C22A N3A Fe1A N6A 6.13(15)
C8A N3A Fe1A N4A 90.99(13)
C22A N3A Fe1A N4A -93.08(15)
C8A N3A Fe1A N1A -45.1(2)
C22A N3A Fe1A N1A 130.84(17)
C2A N1A Fe1A N2A 7.02(13)
C10A N1A Fe1A N2A -177.22(15)
C2A N1A Fe1A N6A 165.41(13)
C10A N1A Fe1A N6A -18.83(15)
C2A N1A Fe1A N4A -95.07(14)
C10A N1A Fe1A N4A 80.69(15)
C2A N1A Fe1A N3A 40.9(2)
C10A N1A Fe1A N3A -143.36(16)

loop_
_platon_squeeze_void_nr
_platon_squeeze_void_average_x
_platon_squeeze_void_average_y
_platon_squeeze_void_average_z
_platon_squeeze_void_volume
_platon_squeeze_void_count_electrons
_platon_squeeze_void_content
1 0.500 0.500 1.000 237 40 ' '
